data_7058656
loop_
_publ_author_name
'Koz\'a\<cek, Pavel'
'Dost\'al, Libor'
'R\%u\<zi\<cka, Ale\<s'
'C\'isa\<rov\'a, Ivana'
'\<Cerno\<sek, Zden\<ek'
'Erben, Milan'

_publ_section_title
;
 Synthesis and coordination properties of new \s2,\l3-P/N switchable
 chelators based on [1,2,3]-diazaphosphole
;
_journal_issue 34
_journal_name_full 'New Journal of Chemistry'
_journal_page_first 13388
_journal_paper_doi 10.1039/C9NJ03146D
_journal_volume 43
_journal_year 2019
_chemical_formula_moiety 'C10 H18 Br2 N4 Ni P2'
_chemical_formula_sum 'C10 H18 Br2 N4 Ni P2'
_chemical_formula_weight 474.75
_space_group_crystal_system monoclinic
_space_group_IT_number 15
_space_group_name_Hall '-C 2yc'
_space_group_name_H-M_alt 'C 1 2/c 1'
_symmetry_space_group_name_Hall '-C 2yc'
_symmetry_space_group_name_H-M 'C 1 2/c 1'
_atom_sites_solution_hydrogens mixed
_audit_creation_method SHELXL-2014/7
_audit_update_record
;
2019-06-05 deposited with the CCDC.    2019-07-23 downloaded from the CCDC.
;
_cell_angle_alpha 90
_cell_angle_beta 107.572(2)
_cell_angle_gamma 90
_cell_formula_units_Z 8
_cell_length_a 29.0070(14)
_cell_length_b 8.7064(3)
_cell_length_c 14.4253(6)
_cell_measurement_reflns_used 27800
_cell_measurement_temperature 150(2)
_cell_measurement_theta_max 27.5
_cell_measurement_theta_min 1
_cell_volume 3473.1(3)
_computing_cell_refinement 'APEX3 v2016.5-0 (Bruker AXS)'
_computing_data_collection 'Bruker Instrument Service vV6.2.3'
_computing_data_reduction 'SAINT V8.37A (Bruker AXS Inc., 2015)'
_computing_molecular_graphics 'Platon (Spek, 2009)'
_computing_publication_material 'Platon (Spek, 2009)'
_computing_structure_refinement 'SHELXL-2014/7 (Sheldrick, 2014)'
_computing_structure_solution 'XT, VERSION 2014/5'
_diffrn_ambient_temperature 150(2)
_diffrn_detector_area_resol_mean 10.4167
_diffrn_measured_fraction_theta_full 0.999
_diffrn_measured_fraction_theta_max 0.999
_diffrn_measurement_device_type 'Bruker D8 - Venture'
_diffrn_measurement_method '\f and \w scans to fill the Ewald sphere'
_diffrn_radiation_type MoK\a
_diffrn_radiation_wavelength 0.71073
_diffrn_reflns_av_R_equivalents 0.0762
_diffrn_reflns_av_unetI/netI 0.0463
_diffrn_reflns_Laue_measured_fraction_full 0.999
_diffrn_reflns_Laue_measured_fraction_max 0.999
_diffrn_reflns_limit_h_max 37
_diffrn_reflns_limit_h_min -37
_diffrn_reflns_limit_k_max 11
_diffrn_reflns_limit_k_min -11
_diffrn_reflns_limit_l_max 18
_diffrn_reflns_limit_l_min -18
_diffrn_reflns_number 27800
_diffrn_reflns_point_group_measured_fraction_full 0.999
_diffrn_reflns_point_group_measured_fraction_max 0.999
_diffrn_reflns_theta_full 25.242
_diffrn_reflns_theta_max 27.513
_diffrn_reflns_theta_min 2.453
_diffrn_source 'sealed X-ray tube'
_exptl_absorpt_coefficient_mu 5.896
_exptl_absorpt_correction_T_max 0.7456
_exptl_absorpt_correction_T_min 0.2603
_exptl_absorpt_correction_type multi-scan
_exptl_absorpt_process_details
;
SADABS-2016/2 - Bruker AXS area detector
scaling and absorption correction
;
_exptl_crystal_colour blue
_exptl_crystal_density_diffrn 1.816
_exptl_crystal_description plate
_exptl_crystal_F_000 1872
_exptl_crystal_size_max 0.412
_exptl_crystal_size_mid 0.365
_exptl_crystal_size_min 0.125
_refine_diff_density_max 0.525
_refine_diff_density_min -1.083
_refine_diff_density_rms 0.137
_refine_ls_extinction_method none
_refine_ls_goodness_of_fit_ref 1.047
_refine_ls_hydrogen_treatment mixed
_refine_ls_matrix_type full
_refine_ls_number_parameters 184
_refine_ls_number_reflns 3985
_refine_ls_number_restraints 0
_refine_ls_restrained_S_all 1.047
_refine_ls_R_factor_all 0.0467
_refine_ls_R_factor_gt 0.0345
_refine_ls_shift/su_max 0.002
_refine_ls_shift/su_mean 0.000
_refine_ls_structure_factor_coef Fsqd
_refine_ls_weighting_details 'w=1/[\s^2^(Fo^2^)+(0.0364P)^2^+5.7328P] where P=(Fo^2^+2Fc^2^)/3'
_refine_ls_weighting_scheme calc
_refine_ls_wR_factor_gt 0.0769
_refine_ls_wR_factor_ref 0.0823
_reflns_Friedel_coverage 0.000
_reflns_number_gt 3337
_reflns_number_total 3985
_reflns_threshold_expression 'I > 2\s(I)'
_cod_data_source_file c9nj03146d1.cif
_cod_data_source_block me180531Br1_13
_cod_depositor_comments 'Adding full bibliography for 7058649--7058656.cif.'
_cod_database_code 7058656
_shelx_shelxl_version_number 2014/7
_shelx_space_group_comment
;
The symmetry employed for this shelxl refinement is uniquely defined
by the following loop, which should always be used as a source of
symmetry information in preference to the above space-group names.
They are only intended as comments.
;
_shelx_estimated_absorpt_t_min 0.195
_shelx_estimated_absorpt_t_max 0.526
_exptl_absorpt_special_details
;
The ratio of minimum to maximum
apparent transmission was 0.349
;

loop_
_space_group_symop_operation_xyz
'x, y, z'
'-x, y, -z+1/2'
'x+1/2, y+1/2, z'
'-x+1/2, y+1/2, -z+1/2'
'-x, -y, -z'
'x, -y, z-1/2'
'-x+1/2, -y+1/2, -z'
'x+1/2, -y+1/2, z-1/2'

loop_
_atom_site_label
_atom_site_type_symbol
_atom_site_fract_x
_atom_site_fract_y
_atom_site_fract_z
_atom_site_U_iso_or_equiv
_atom_site_adp_type
_atom_site_occupancy
_atom_site_site_symmetry_order
_atom_site_calc_flag
_atom_site_refinement_flags_posn
_atom_site_refinement_flags_adp
Br1 Br 0.67280(2) 0.39731(4) 0.67660(2) 0.02426(10) Uani 1 1 d . .
H1 H 0.5917(17) 0.558(5) 0.674(3) 0.042(13) Uiso 1 1 d . .
C1 C 0.70737(12) 0.9261(4) 0.5034(3) 0.0239(7) Uani 1 1 d . .
Ni1 Ni 0.63593(2) 0.50597(4) 0.52126(3) 0.01489(10) Uani 1 1 d . .
P1 P 0.70442(4) 0.86790(10) 0.38821(7) 0.0264(2) Uani 1 1 d . .
N1 N 0.66908(9) 0.6921(3) 0.49351(18) 0.0161(5) Uani 1 1 d . .
P2 P 0.51830(3) 0.68007(11) 0.63461(6) 0.0249(2) Uani 1 1 d . .
H2 H 0.6647(15) 0.636(4) 0.362(3) 0.032(11) Uiso 1 1 d . .
Br2 Br 0.62110(2) 0.35957(4) 0.37648(2) 0.02437(10) Uani 1 1 d . .
C2 C 0.68626(11) 0.8153(3) 0.5488(2) 0.0169(6) Uani 1 1 d . .
N2 N 0.67647(10) 0.7081(3) 0.40542(19) 0.0198(6) Uani 1 1 d . .
N3 N 0.57685(10) 0.6042(3) 0.53846(18) 0.0154(5) Uani 1 1 d . .
C3 C 0.73013(15) 1.0723(4) 0.5515(3) 0.0358(9) Uani 1 1 d . .
H3A H 0.7491 1.1190 0.5130 0.054 Uiso 1 1 calc R U
H3B H 0.7514 1.0495 0.6170 0.054 Uiso 1 1 calc R U
H3C H 0.7048 1.1438 0.5558 0.054 Uiso 1 1 calc R U
N4 N 0.56890(11) 0.5977(3) 0.62644(19) 0.0188(6) Uani 1 1 d . .
C4 C 0.68124(13) 0.8290(4) 0.6489(2) 0.0218(7) Uani 1 1 d . .
H4A H 0.7115 0.8719 0.6934 0.026 Uiso 1 1 calc R U
H4B H 0.6764 0.7256 0.6729 0.026 Uiso 1 1 calc R U
C7 C 0.54063(12) 0.6800(3) 0.4755(2) 0.0160(6) Uani 1 1 d . .
C6 C 0.50403(12) 0.7301(4) 0.5143(2) 0.0198(7) Uani 1 1 d . .
C5 C 0.63881(14) 0.9320(4) 0.6502(3) 0.0294(8) Uani 1 1 d . .
H5A H 0.6449 1.0369 0.6323 0.044 Uiso 1 1 calc R U
H5B H 0.6352 0.9322 0.7156 0.044 Uiso 1 1 calc R U
H5C H 0.6091 0.8930 0.6036 0.044 Uiso 1 1 calc R U
C9 C 0.54131(13) 0.7087(4) 0.3738(2) 0.0233(7) Uani 1 1 d . .
H9A H 0.5085 0.6907 0.3286 0.028 Uiso 1 1 calc R U
H9B H 0.5635 0.6343 0.3576 0.028 Uiso 1 1 calc R U
C8 C 0.45874(13) 0.8120(4) 0.4568(3) 0.0278(8) Uani 1 1 d . .
H8A H 0.4671 0.9143 0.4385 0.042 Uiso 1 1 calc R U
H8B H 0.4368 0.8220 0.4964 0.042 Uiso 1 1 calc R U
H8C H 0.4429 0.7530 0.3979 0.042 Uiso 1 1 calc R U
C10 C 0.55731(15) 0.8713(4) 0.3585(3) 0.0301(8) Uani 1 1 d . .
H10A H 0.5597 0.8809 0.2924 0.045 Uiso 1 1 calc R U
H10B H 0.5889 0.8922 0.4057 0.045 Uiso 1 1 calc R U
H10C H 0.5336 0.9453 0.3676 0.045 Uiso 1 1 calc R U

loop_
_atom_site_aniso_label
_atom_site_aniso_U_11
_atom_site_aniso_U_22
_atom_site_aniso_U_33
_atom_site_aniso_U_23
_atom_site_aniso_U_13
_atom_site_aniso_U_12
Br1 0.0324(2) 0.02300(17) 0.01543(16) 0.00306(12) 0.00424(14) 0.00860(13)
C1 0.0180(17) 0.0139(15) 0.039(2) 0.0050(14) 0.0066(15) 0.0040(12)
Ni1 0.0182(2) 0.01446(19) 0.01251(19) -0.00064(14) 0.00532(16) -0.00063(15)
P1 0.0250(5) 0.0247(4) 0.0308(5) 0.0113(4) 0.0106(4) 0.0006(4)
N1 0.0154(14) 0.0168(12) 0.0162(13) -0.0017(10) 0.0049(11) -0.0004(10)
P2 0.0244(5) 0.0332(5) 0.0204(4) 0.0020(4) 0.0118(4) 0.0040(4)
Br2 0.0330(2) 0.02401(17) 0.01653(16) -0.00742(12) 0.00813(14) -0.00534(14)
C2 0.0138(16) 0.0124(14) 0.0213(16) -0.0005(12) 0.0005(13) 0.0023(11)
N2 0.0216(15) 0.0243(14) 0.0151(13) 0.0016(11) 0.0077(12) -0.0009(11)
N3 0.0205(14) 0.0171(12) 0.0088(11) -0.0019(9) 0.0048(11) -0.0023(10)
C3 0.032(2) 0.0132(16) 0.061(3) 0.0004(17) 0.011(2) -0.0035(14)
N4 0.0204(15) 0.0245(14) 0.0118(13) 0.0040(11) 0.0052(11) 0.0011(11)
C4 0.0262(19) 0.0174(15) 0.0195(16) -0.0067(12) 0.0036(14) -0.0019(13)
C7 0.0185(17) 0.0143(14) 0.0128(14) -0.0009(11) 0.0011(12) -0.0021(12)
C6 0.0174(17) 0.0218(16) 0.0193(15) 0.0010(12) 0.0041(13) -0.0019(12)
C5 0.029(2) 0.0251(17) 0.033(2) -0.0125(15) 0.0079(17) 0.0015(15)
C9 0.0274(19) 0.0276(17) 0.0122(15) 0.0017(13) 0.0020(14) 0.0052(14)
C8 0.0188(18) 0.0282(17) 0.034(2) 0.0036(15) 0.0048(15) 0.0052(14)
C10 0.033(2) 0.0329(19) 0.0244(18) 0.0108(15) 0.0081(16) 0.0008(16)

loop_
_atom_type_symbol
_atom_type_description
_atom_type_scat_dispersion_real
_atom_type_scat_dispersion_imag
_atom_type_scat_source
C C 0.0033 0.0016 'International Tables Vol C Tables 4.2.6.8 and 6.1.1.4'
H H 0.0000 0.0000 'International Tables Vol C Tables 4.2.6.8 and 6.1.1.4'
Br Br -0.2901 2.4595 'International Tables Vol C Tables 4.2.6.8 and 6.1.1.4'
N N 0.0061 0.0033 'International Tables Vol C Tables 4.2.6.8 and 6.1.1.4'
Ni Ni 0.3393 1.1124 'International Tables Vol C Tables 4.2.6.8 and 6.1.1.4'
P P 0.1023 0.0942 'International Tables Vol C Tables 4.2.6.8 and 6.1.1.4'

loop_
_geom_angle_atom_site_label_1
_geom_angle_atom_site_label_2
_geom_angle_atom_site_label_3
_geom_angle
C2 C1 C3 124.0(3)
C2 C1 P1 110.3(2)
C3 C1 P1 125.7(3)
N1 Ni1 N3 99.29(10)
N1 Ni1 Br1 114.13(8)
N3 Ni1 Br1 102.29(7)
N1 Ni1 Br2 103.36(7)
N3 Ni1 Br2 113.91(7)
Br1 Ni1 Br2 121.88(2)
N2 P1 C1 89.22(15)
C2 N1 N2 109.8(3)
C2 N1 Ni1 130.5(2)
N2 N1 Ni1 119.7(2)
N4 P2 C6 89.23(15)
N1 C2 C1 114.1(3)
N1 C2 C4 120.7(3)
C1 C2 C4 125.2(3)
N1 N2 P1 116.5(2)
N1 N2 H2 117(3)
P1 N2 H2 126(3)
C7 N3 N4 109.6(3)
C7 N3 Ni1 130.9(2)
N4 N3 Ni1 119.5(2)
C1 C3 H3A 109.5
C1 C3 H3B 109.5
H3A C3 H3B 109.5
C1 C3 H3C 109.5
H3A C3 H3C 109.5
H3B C3 H3C 109.5
N3 N4 P2 116.7(2)
N3 N4 H1 117(3)
P2 N4 H1 127(3)
C2 C4 C5 111.8(3)
C2 C4 H4A 109.3
C5 C4 H4A 109.3
C2 C4 H4B 109.3
C5 C4 H4B 109.3
H4A C4 H4B 107.9
N3 C7 C6 114.5(3)
N3 C7 C9 120.6(3)
C6 C7 C9 124.9(3)
C7 C6 C8 124.3(3)
C7 C6 P2 110.0(2)
C8 C6 P2 125.6(3)
C4 C5 H5A 109.5
C4 C5 H5B 109.5
H5A C5 H5B 109.5
C4 C5 H5C 109.5
H5A C5 H5C 109.5
H5B C5 H5C 109.5
C7 C9 C10 113.1(3)
C7 C9 H9A 109.0
C10 C9 H9A 109.0
C7 C9 H9B 109.0
C10 C9 H9B 109.0
H9A C9 H9B 107.8
C6 C8 H8A 109.5
C6 C8 H8B 109.5
H8A C8 H8B 109.5
C6 C8 H8C 109.5
H8A C8 H8C 109.5
H8B C8 H8C 109.5
C9 C10 H10A 109.5
C9 C10 H10B 109.5
H10A C10 H10B 109.5
C9 C10 H10C 109.5
H10A C10 H10C 109.5
H10B C10 H10C 109.5

loop_
_geom_bond_atom_site_label_1
_geom_bond_atom_site_label_2
_geom_bond_distance
Br1 Ni1 2.3692(5)
C1 C2 1.405(4)
C1 C3 1.504(5)
C1 P1 1.715(4)
Ni1 N1 1.986(3)
Ni1 N3 1.997(3)
Ni1 Br2 2.3727(5)
P1 N2 1.666(3)
N1 C2 1.340(4)
N1 N2 1.358(3)
P2 N4 1.669(3)
P2 C6 1.714(3)
C2 C4 1.500(4)
N2 H2 0.88(4)
N3 C7 1.337(4)
N3 N4 1.358(3)
C3 H3A 0.9800
C3 H3B 0.9800
C3 H3C 0.9800
N4 H1 0.87(5)
C4 C5 1.527(5)
C4 H4A 0.9900
C4 H4B 0.9900
C7 C6 1.411(4)
C7 C9 1.495(4)
C6 C8 1.505(5)
C5 H5A 0.9800
C5 H5B 0.9800
C5 H5C 0.9800
C9 C10 1.527(5)
C9 H9A 0.9900
C9 H9B 0.9900
C8 H8A 0.9800
C8 H8B 0.9800
C8 H8C 0.9800
C10 H10A 0.9800
C10 H10B 0.9800
C10 H10C 0.9800
